data_7220861
loop_
_publ_author_name
'Luo, Jing'
'Chen, Wenteng'
'Shao, Jiaan'
'Liu, Xingyu'
'Shu, Ke'
'Tang, Pai'
'Yu, Yongping'

_publ_section_title
;
 Synthesis of poly-functionalized imidazoles via vinyl azides annulation
;
_journal_issue 69
_journal_name_full 'RSC Adv.'
_journal_page_first 55808
_journal_paper_doi 10.1039/C5RA07320K
_journal_volume 5
_journal_year 2015
_chemical_formula_moiety 'C13 H13 Br N2 O2'
_chemical_formula_sum 'C13 H13 Br N2 O2'
_chemical_formula_weight 309.16
_chemical_name_systematic
;
 ? 
;
_space_group_crystal_system triclinic
_space_group_IT_number 2
_space_group_name_Hall '-P 1'
_space_group_name_H-M_alt 'P -1'
_symmetry_space_group_name_Hall '-P 1'
_symmetry_space_group_name_H-M 'P -1'
_atom_sites_solution_hydrogens geom
_atom_sites_solution_primary direct
_atom_sites_solution_secondary difmap
_audit_creation_date 2014-11-18
_audit_creation_method
;
Olex2 1.2
(compiled 2014.03.20 svn.r2914 for OlexSys, GUI svn.r4816)
;
_audit_update_record
;
2015-01-26 deposited with the CCDC.
2015-06-24 downloaded from the CCDC.
;
_cell_angle_alpha 88.451(6)
_cell_angle_beta 87.493(7)
_cell_angle_gamma 66.259(9)
_cell_formula_units_Z 4
_cell_length_a 9.0885(9)
_cell_length_b 10.1681(9)
_cell_length_c 15.4664(10)
_cell_measurement_reflns_used 2069
_cell_measurement_temperature 293(2)
_cell_measurement_theta_max 29.5215
_cell_measurement_theta_min 3.4030
_cell_volume 1307.0(2)
_computing_cell_refinement
;
CrysAlisPro, Agilent Technologies,
Version 1.171.35.11 (release 16-05-2011 CrysAlis171 .NET)
(compiled May 16 2011,17:55:39)
;
_computing_data_collection
;
CrysAlisPro, Agilent Technologies,
Version 1.171.35.11 (release 16-05-2011 CrysAlis171 .NET)
(compiled May 16 2011,17:55:39)
;
_computing_data_reduction
;
CrysAlisPro, Agilent Technologies,
Version 1.171.35.11 (release 16-05-2011 CrysAlis171 .NET)
(compiled May 16 2011,17:55:39)
;
_computing_molecular_graphics 'Olex2 (Dolomanov et al., 2009)'
_computing_publication_material 'Olex2 (Dolomanov et al., 2009)'
_computing_structure_refinement 'ShelXL (Sheldrick, 2008)'
_computing_structure_solution 'ShelXS (Sheldrick, 2008)'
_diffrn_ambient_temperature 293.15
_diffrn_detector_area_resol_mean 10.3592
_diffrn_measured_fraction_theta_full 0.996
_diffrn_measured_fraction_theta_max 0.996
_diffrn_measurement_device_type 'Xcalibur, Atlas, Gemini ultra'
_diffrn_measurement_method '\w scans'
_diffrn_orient_matrix_UB_11 0.0578266000
_diffrn_orient_matrix_UB_12 0.0295644000
_diffrn_orient_matrix_UB_13 -0.0085679000
_diffrn_orient_matrix_UB_21 -0.0467473000
_diffrn_orient_matrix_UB_22 0.0604106000
_diffrn_orient_matrix_UB_23 0.0256184000
_diffrn_orient_matrix_UB_31 0.0418243000
_diffrn_orient_matrix_UB_32 -0.0358413000
_diffrn_orient_matrix_UB_33 0.0371181000
_diffrn_radiation_monochromator graphite
_diffrn_radiation_type MoK\a
_diffrn_radiation_wavelength 0.71073
_diffrn_reflns_av_R_equivalents 0.0385
_diffrn_reflns_av_unetI/netI 0.0672
_diffrn_reflns_limit_h_max 8
_diffrn_reflns_limit_h_min -10
_diffrn_reflns_limit_k_max 12
_diffrn_reflns_limit_k_min -11
_diffrn_reflns_limit_l_max 18
_diffrn_reflns_limit_l_min -17
_diffrn_reflns_number 8223
_diffrn_reflns_theta_full 25.35
_diffrn_reflns_theta_max 25.35
_diffrn_reflns_theta_min 3.41
_diffrn_source 'Enhance (Mo) X-ray Source'
_exptl_absorpt_coefficient_mu 3.141
_exptl_absorpt_correction_T_max 1.00000
_exptl_absorpt_correction_T_min 0.81355
_exptl_absorpt_correction_type multi-scan
_exptl_absorpt_process_details
;
CrysAlisPro, Agilent Technologies,
Version 1.171.35.11 (release 16-05-2011 CrysAlis171 .NET)
(compiled May 16 2011,17:55:39)
Empirical absorption correction using spherical harmonics,
 implemented in SCALE3 ABSPACK scaling algorithm.
;
_exptl_crystal_colour colourless
_exptl_crystal_colour_primary colourless
_exptl_crystal_density_diffrn 1.571
_exptl_crystal_density_method 'not measured'
_exptl_crystal_description block
_exptl_crystal_F_000 624
_exptl_crystal_recrystallization_method 'Re-crystallisation from solvent: EtOH-CHCl3'
_exptl_crystal_size_max 0.18
_exptl_crystal_size_mid 0.16
_exptl_crystal_size_min 0.13
_refine_diff_density_max 0.621
_refine_diff_density_min -0.479
_refine_diff_density_rms 0.066
_refine_ls_extinction_method none
_refine_ls_goodness_of_fit_ref 1.023
_refine_ls_hydrogen_treatment constr
_refine_ls_matrix_type full
_refine_ls_number_parameters 329
_refine_ls_number_reflns 4768
_refine_ls_number_restraints 0
_refine_ls_restrained_S_all 1.023
_refine_ls_R_factor_all 0.0889
_refine_ls_R_factor_gt 0.0461
_refine_ls_shift/su_max 0.001
_refine_ls_shift/su_mean 0.000
_refine_ls_structure_factor_coef Fsqd
_refine_ls_weighting_details 'calc w=1/[\s^2^(Fo^2^)+(0.0374P)^2^+0.1775P] where P=(Fo^2^+2Fc^2^)/3'
_refine_ls_weighting_scheme calc
_refine_ls_wR_factor_gt 0.0883
_refine_ls_wR_factor_ref 0.1089
_reflns_number_gt 3043
_reflns_number_total 4768
_reflns_threshold_expression >2sigma(I)
_cod_data_source_file c5ra07320k2.cif
_cod_data_source_block 141118_lj141117_1
_cod_database_code 7220861
_chemical_oxdiff_formula 'c10 h10 n2 o8 Br1'
_reflns_odcompleteness_completeness 99.55
_reflns_odcompleteness_iscentric 1
_reflns_odcompleteness_theta 26.32
_olex2_refinement_description
;
1. Fixed Uiso
 At 1.2 times of:
  All C(H) groups, All C(H,H) groups, All N(H) groups
 At 1.5 times of:
  All C(H,H,H) groups
2.a Secondary CH2 refined with riding coordinates:
 C11(H11A,H11B), C24(H24A,H24B)
2.b Aromatic/amide H refined with riding coordinates:
 N2(H2), C1(H1), C2(H2A), C4(H4A), C5(H5), N4(H4), C14(H14), C15(H15),
 C17(H17), C18(H18)
2.c Idealised Me refined as rotating group:
 C12(H12A,H12B,H12C), C13(H13A,H13B,H13C), C25(H25A,H25B,H25C), C26(H26A,H26B,
 H26C)
;

loop_
_space_group_symop_id
_space_group_symop_operation_xyz
1 'x, y, z'
2 '-x, -y, -z'

loop_
_atom_site_label
_atom_site_type_symbol
_atom_site_fract_x
_atom_site_fract_y
_atom_site_fract_z
_atom_site_U_iso_or_equiv
_atom_site_adp_type
_atom_site_occupancy
_atom_site_calc_flag
_atom_site_refinement_flags_posn
Br1 Br -0.04163(7) 0.73022(5) -0.28059(3) 0.0698(2) Uani 1 d .
O1 O 0.4570(4) 0.3523(3) 0.20451(18) 0.0598(9) Uani 1 d .
O2 O 0.3558(4) 0.3547(2) 0.07547(17) 0.0518(8) Uani 1 d .
N1 N 0.3101(4) 0.7986(3) 0.0899(2) 0.0445(9) Uani 1 d .
N2 N 0.4248(4) 0.6280(3) 0.18464(19) 0.0403(8) Uani 1 d .
H2 H 0.4755 0.5851 0.2298 0.048 Uiso 1 calc R
C1 C 0.1314(6) 0.8153(4) -0.0554(3) 0.0585(14) Uani 1 d .
H1 H 0.1235 0.8973 -0.0267 0.070 Uiso 1 calc R
C2 C 0.0549(7) 0.8304(5) -0.1322(3) 0.0652(15) Uani 1 d .
H2A H -0.0030 0.9214 -0.1551 0.078 Uiso 1 calc R
C3 C 0.0642(5) 0.7117(4) -0.1744(3) 0.0461(11) Uani 1 d .
C4 C 0.1505(7) 0.5790(5) -0.1425(3) 0.0747(17) Uani 1 d .
H4A H 0.1574 0.4980 -0.1719 0.090 Uiso 1 calc R
C5 C 0.2279(7) 0.5649(4) -0.0661(3) 0.0688(16) Uani 1 d .
H5 H 0.2881 0.4731 -0.0450 0.083 Uiso 1 calc R
C6 C 0.2198(5) 0.6819(4) -0.0196(2) 0.0391(10) Uani 1 d .
C7 C 0.3004(5) 0.6746(4) 0.0617(2) 0.0383(10) Uani 1 d .
C8 C 0.3721(5) 0.5660(4) 0.1225(2) 0.0381(10) Uani 1 d .
C9 C 0.3847(5) 0.7658(4) 0.1638(2) 0.0413(10) Uani 1 d .
C10 C 0.3993(5) 0.4162(4) 0.1383(2) 0.0417(10) Uani 1 d .
C11 C 0.3809(6) 0.2052(4) 0.0884(3) 0.0597(14) Uani 1 d .
H11A H 0.3289 0.1932 0.1424 0.072 Uiso 1 calc R
H11B H 0.4949 0.1447 0.0903 0.072 Uiso 1 calc R
C12 C 0.3087(7) 0.1660(4) 0.0134(3) 0.0644(14) Uani 1 d .
H12A H 0.3136 0.0705 0.0219 0.097 Uiso 1 calc GR
H12B H 0.3676 0.1700 -0.0389 0.097 Uiso 1 calc GR
H12C H 0.1985 0.2324 0.0092 0.097 Uiso 1 calc GR
C13 C 0.4207(6) 0.8660(4) 0.2190(3) 0.0535(13) Uani 1 d .
H13A H 0.3334 0.9591 0.2175 0.080 Uiso 1 calc GR
H13B H 0.5179 0.8734 0.1977 0.080 Uiso 1 calc GR
H13C H 0.4339 0.8302 0.2775 0.080 Uiso 1 calc GR
Br2 Br -0.10518(7) 0.80133(6) 0.18382(3) 0.0722(2) Uani 1 d .
O3 O 0.3901(4) 0.4614(3) 0.66473(18) 0.0545(8) Uani 1 d .
O4 O 0.2570(3) 0.4747(2) 0.54489(16) 0.0438(7) Uani 1 d .
N3 N 0.3273(4) 0.8729(3) 0.5203(2) 0.0445(9) Uani 1 d .
N4 N 0.4079(4) 0.7192(3) 0.6283(2) 0.0427(9) Uani 1 d .
H4 H 0.4501 0.6818 0.6765 0.051 Uiso 1 calc R
C14 C 0.0919(5) 0.8972(4) 0.3967(2) 0.0463(11) Uani 1 d .
H14 H 0.0822 0.9800 0.4250 0.056 Uiso 1 calc R
C15 C 0.0017(6) 0.9090(4) 0.3252(3) 0.0506(12) Uani 1 d .
H15 H -0.0688 0.9988 0.3058 0.061 Uiso 1 calc R
C16 C 0.0171(5) 0.7867(4) 0.2829(2) 0.0481(11) Uani 1 d .
C17 C 0.1216(5) 0.6526(4) 0.3107(2) 0.0463(11) Uani 1 d .
H17 H 0.1318 0.5704 0.2814 0.056 Uiso 1 calc R
C18 C 0.2105(5) 0.6425(4) 0.3823(2) 0.0430(10) Uani 1 d .
H18 H 0.2811 0.5523 0.4011 0.052 Uiso 1 calc R
C19 C 0.1975(5) 0.7636(4) 0.4274(2) 0.0379(9) Uani 1 d .
C20 C 0.2867(5) 0.7589(4) 0.5045(2) 0.0379(10) Uani 1 d .
C21 C 0.3387(5) 0.6600(4) 0.5721(2) 0.0383(10) Uani 1 d .
C22 C 0.3979(5) 0.8455(4) 0.5949(3) 0.0450(11) Uani 1 d .
C23 C 0.3323(5) 0.5234(4) 0.5986(2) 0.0398(10) Uani 1 d .
C24 C 0.2544(6) 0.3351(4) 0.5671(3) 0.0524(12) Uani 1 d .
H24A H 0.1936 0.3410 0.6210 0.063 Uiso 1 calc R
H24B H 0.3630 0.2637 0.5739 0.063 Uiso 1 calc R
C25 C 0.1774(6) 0.2948(4) 0.4955(3) 0.0592(13) Uani 1 d .
H25A H 0.2322 0.2987 0.4416 0.089 Uiso 1 calc GR
H25B H 0.0667 0.3606 0.4933 0.089 Uiso 1 calc GR
H25C H 0.1837 0.1991 0.5053 0.089 Uiso 1 calc GR
C26 C 0.4603(6) 0.9406(4) 0.6392(3) 0.0563(13) Uani 1 d .
H26A H 0.3718 1.0205 0.6642 0.084 Uiso 1 calc GR
H26B H 0.5185 0.9752 0.5978 0.084 Uiso 1 calc GR
H26C H 0.5307 0.8870 0.6839 0.084 Uiso 1 calc GR

loop_
_atom_site_aniso_label
_atom_site_aniso_U_11
_atom_site_aniso_U_22
_atom_site_aniso_U_33
_atom_site_aniso_U_23
_atom_site_aniso_U_13
_atom_site_aniso_U_12
Br1 0.0790(4) 0.0805(3) 0.0470(3) 0.0011(2) -0.0295(3) -0.0265(3)
O1 0.095(3) 0.0444(15) 0.0455(18) 0.0121(13) -0.0341(18) -0.0311(16)
O2 0.082(2) 0.0393(15) 0.0421(17) 0.0053(11) -0.0239(16) -0.0303(15)
N1 0.059(3) 0.0362(17) 0.044(2) 0.0019(13) -0.0141(18) -0.0235(16)
N2 0.052(2) 0.0374(18) 0.0351(19) 0.0040(13) -0.0133(17) -0.0216(16)
C1 0.084(4) 0.044(2) 0.051(3) 0.0058(19) -0.025(3) -0.027(2)
C2 0.087(4) 0.053(3) 0.057(3) 0.014(2) -0.033(3) -0.028(2)
C3 0.049(3) 0.051(2) 0.038(2) 0.0014(18) -0.011(2) -0.019(2)
C4 0.116(5) 0.049(3) 0.060(3) 0.002(2) -0.044(3) -0.031(3)
C5 0.106(5) 0.036(2) 0.062(3) 0.0094(19) -0.043(3) -0.022(2)
C6 0.042(3) 0.038(2) 0.036(2) 0.0018(16) -0.0101(19) -0.0148(18)
C7 0.039(3) 0.038(2) 0.038(2) -0.0004(16) -0.009(2) -0.0140(18)
C8 0.045(3) 0.039(2) 0.034(2) -0.0008(15) -0.0100(19) -0.0194(18)
C9 0.051(3) 0.042(2) 0.037(2) -0.0007(16) -0.007(2) -0.0241(19)
C10 0.050(3) 0.043(2) 0.036(2) 0.0012(17) -0.009(2) -0.0215(19)
C11 0.103(4) 0.035(2) 0.052(3) 0.0081(18) -0.021(3) -0.039(2)
C12 0.093(4) 0.061(3) 0.056(3) -0.006(2) -0.012(3) -0.047(3)
C13 0.076(4) 0.048(2) 0.050(3) 0.0034(18) -0.020(2) -0.036(2)
Br2 0.0757(4) 0.1023(4) 0.0487(3) 0.0043(2) -0.0275(3) -0.0441(3)
O3 0.071(2) 0.0515(16) 0.0486(18) 0.0177(13) -0.0299(17) -0.0313(15)
O4 0.057(2) 0.0438(15) 0.0397(16) 0.0076(11) -0.0177(14) -0.0291(14)
N3 0.052(2) 0.0429(18) 0.043(2) 0.0016(14) -0.0137(18) -0.0226(16)
N4 0.053(2) 0.0369(18) 0.041(2) 0.0046(14) -0.0180(17) -0.0199(16)
C14 0.054(3) 0.049(2) 0.040(2) 0.0049(17) -0.014(2) -0.024(2)
C15 0.057(3) 0.053(2) 0.042(3) 0.0099(19) -0.013(2) -0.022(2)
C16 0.048(3) 0.072(3) 0.033(2) 0.005(2) -0.011(2) -0.033(2)
C17 0.059(3) 0.054(2) 0.035(2) -0.0033(17) -0.003(2) -0.032(2)
C18 0.051(3) 0.045(2) 0.034(2) -0.0002(16) -0.003(2) -0.020(2)
C19 0.040(3) 0.048(2) 0.031(2) 0.0065(16) -0.0035(19) -0.0241(19)
C20 0.039(3) 0.038(2) 0.040(2) -0.0028(16) -0.007(2) -0.0175(18)
C21 0.043(3) 0.042(2) 0.033(2) -0.0040(16) -0.009(2) -0.0195(18)
C22 0.050(3) 0.041(2) 0.044(3) -0.0025(17) -0.008(2) -0.0174(19)
C23 0.041(3) 0.044(2) 0.036(2) 0.0003(17) -0.010(2) -0.0184(19)
C24 0.068(3) 0.045(2) 0.057(3) 0.0097(19) -0.014(3) -0.036(2)
C25 0.070(4) 0.050(2) 0.071(3) -0.001(2) -0.016(3) -0.037(2)
C26 0.078(4) 0.044(2) 0.055(3) -0.0039(18) -0.022(3) -0.031(2)

loop_
_atom_type_symbol
_atom_type_description
_atom_type_scat_dispersion_real
_atom_type_scat_dispersion_imag
_atom_type_scat_source
C C 0.0033 0.0016 'International Tables Vol C Tables 4.2.6.8 and 6.1.1.4'
H H 0.0000 0.0000 'International Tables Vol C Tables 4.2.6.8 and 6.1.1.4'
Br Br -0.2901 2.4595 'International Tables Vol C Tables 4.2.6.8 and 6.1.1.4'
N N 0.0061 0.0033 'International Tables Vol C Tables 4.2.6.8 and 6.1.1.4'
O O 0.0106 0.0060 'International Tables Vol C Tables 4.2.6.8 and 6.1.1.4'

loop_
_geom_angle_atom_site_label_1
_geom_angle_atom_site_label_2
_geom_angle_atom_site_label_3
_geom_angle
C10 O2 C11 117.0(3)
C9 N1 C7 106.6(3)
C8 N2 H2 125.6
C9 N2 H2 125.6
C9 N2 C8 108.8(3)
C2 C1 H1 119.1
C2 C1 C6 121.9(4)
C6 C1 H1 119.1
C1 C2 H2A 120.1
C3 C2 C1 119.7(4)
C3 C2 H2A 120.1
C2 C3 Br1 120.4(3)
C4 C3 Br1 119.1(3)
C4 C3 C2 120.5(4)
C3 C4 H4A 120.3
C3 C4 C5 119.4(4)
C5 C4 H4A 120.3
C4 C5 H5 118.7
C4 C5 C6 122.5(4)
C6 C5 H5 118.7
C1 C6 C7 118.7(3)
C5 C6 C1 115.9(4)
C5 C6 C7 125.3(3)
N1 C7 C6 117.9(3)
N1 C7 C8 108.1(3)
C8 C7 C6 134.0(3)
N2 C8 C7 105.4(3)
N2 C8 C10 115.6(3)
C7 C8 C10 139.0(3)
N1 C9 N2 111.1(3)
N1 C9 C13 126.1(3)
N2 C9 C13 122.8(3)
O1 C10 O2 122.4(3)
O1 C10 C8 122.5(3)
O2 C10 C8 115.1(3)
O2 C11 H11A 110.4
O2 C11 H11B 110.4
O2 C11 C12 106.5(3)
H11A C11 H11B 108.6
C12 C11 H11A 110.4
C12 C11 H11B 110.4
C11 C12 H12A 109.5
C11 C12 H12B 109.5
C11 C12 H12C 109.5
H12A C12 H12B 109.5
H12A C12 H12C 109.5
H12B C12 H12C 109.5
C9 C13 H13A 109.5
C9 C13 H13B 109.5
C9 C13 H13C 109.5
H13A C13 H13B 109.5
H13A C13 H13C 109.5
H13B C13 H13C 109.5
C23 O4 C24 116.0(3)
C22 N3 C20 106.5(3)
C21 N4 H4 125.9
C22 N4 H4 125.9
C22 N4 C21 108.1(3)
C15 C14 H14 119.3
C15 C14 C19 121.4(4)
C19 C14 H14 119.3
C14 C15 H15 120.3
C16 C15 C14 119.3(4)
C16 C15 H15 120.3
C15 C16 Br2 119.8(3)
C15 C16 C17 121.1(4)
C17 C16 Br2 119.1(3)
C16 C17 H17 120.5
C18 C17 C16 118.9(4)
C18 C17 H17 120.5
C17 C18 H18 119.1
C17 C18 C19 121.8(4)
C19 C18 H18 119.1
C14 C19 C20 118.5(3)
C18 C19 C14 117.5(3)
C18 C19 C20 124.1(3)
N3 C20 C19 118.8(3)
N3 C20 C21 108.7(3)
C21 C20 C19 132.4(3)
N4 C21 C20 105.2(3)
N4 C21 C23 116.6(3)
C20 C21 C23 138.2(3)
N3 C22 N4 111.5(3)
N3 C22 C26 125.6(3)
N4 C22 C26 122.9(3)
O3 C23 O4 123.3(3)
O3 C23 C21 122.3(3)
O4 C23 C21 114.4(3)
O4 C24 H24A 110.2
O4 C24 H24B 110.2
O4 C24 C25 107.5(3)
H24A C24 H24B 108.5
C25 C24 H24A 110.2
C25 C24 H24B 110.2
C24 C25 H25A 109.5
C24 C25 H25B 109.5
C24 C25 H25C 109.5
H25A C25 H25B 109.5
H25A C25 H25C 109.5
H25B C25 H25C 109.5
C22 C26 H26A 109.5
C22 C26 H26B 109.5
C22 C26 H26C 109.5
H26A C26 H26B 109.5
H26A C26 H26C 109.5
H26B C26 H26C 109.5

loop_
_geom_bond_atom_site_label_1
_geom_bond_atom_site_label_2
_geom_bond_distance
Br1 C3 1.906(4)
O1 C10 1.218(4)
O2 C10 1.325(4)
O2 C11 1.453(4)
N1 C7 1.382(4)
N1 C9 1.320(4)
N2 H2 0.8600
N2 C8 1.366(4)
N2 C9 1.332(4)
C1 H1 0.9300
C1 C2 1.377(5)
C1 C6 1.383(5)
C2 H2A 0.9300
C2 C3 1.358(5)
C3 C4 1.351(5)
C4 H4A 0.9300
C4 C5 1.376(5)
C5 H5 0.9300
C5 C6 1.382(5)
C6 C7 1.469(5)
C7 C8 1.395(5)
C8 C10 1.457(5)
C9 C13 1.489(5)
C11 H11A 0.9700
C11 H11B 0.9700
C11 C12 1.495(5)
C12 H12A 0.9600
C12 H12B 0.9600
C12 H12C 0.9600
C13 H13A 0.9600
C13 H13B 0.9600
C13 H13C 0.9600
Br2 C16 1.900(4)
O3 C23 1.210(4)
O4 C23 1.322(4)
O4 C24 1.460(4)
N3 C20 1.382(4)
N3 C22 1.312(5)
N4 H4 0.8600
N4 C21 1.377(4)
N4 C22 1.341(4)
C14 H14 0.9300
C14 C15 1.379(5)
C14 C19 1.396(5)
C15 H15 0.9300
C15 C16 1.374(5)
C16 C17 1.381(5)
C17 H17 0.9300
C17 C18 1.378(5)
C18 H18 0.9300
C18 C19 1.393(5)
C19 C20 1.459(5)
C20 C21 1.390(5)
C21 C23 1.460(5)
C22 C26 1.495(5)
C24 H24A 0.9700
C24 H24B 0.9700
C24 C25 1.486(5)
C25 H25A 0.9600
C25 H25B 0.9600
C25 H25C 0.9600
C26 H26A 0.9600
C26 H26B 0.9600
C26 H26C 0.9600

loop_
_geom_torsion_atom_site_label_1
_geom_torsion_atom_site_label_2
_geom_torsion_atom_site_label_3
_geom_torsion_atom_site_label_4
_geom_torsion
Br1 C3 C4 C5 179.7(4)
N1 C7 C8 N2 -0.9(5)
N1 C7 C8 C10 176.4(5)
N2 C8 C10 O1 3.9(6)
N2 C8 C10 O2 -176.5(4)
C1 C2 C3 Br1 179.7(4)
C1 C2 C3 C4 -1.2(8)
C1 C6 C7 N1 -12.2(6)
C1 C6 C7 C8 166.4(5)
C2 C1 C6 C5 0.7(7)
C2 C1 C6 C7 178.9(5)
C2 C3 C4 C5 0.6(8)
C3 C4 C5 C6 0.8(9)
C4 C5 C6 C1 -1.4(8)
C4 C5 C6 C7 -179.4(5)
C5 C6 C7 N1 165.8(4)
C5 C6 C7 C8 -15.6(8)
C6 C1 C2 C3 0.6(8)
C6 C7 C8 N2 -179.6(5)
C6 C7 C8 C10 -2.2(9)
C7 N1 C9 N2 0.4(5)
C7 N1 C9 C13 -179.0(4)
C7 C8 C10 O1 -173.3(5)
C7 C8 C10 O2 6.4(8)
C8 N2 C9 N1 -1.0(5)
C8 N2 C9 C13 178.4(4)
C9 N1 C7 C6 179.2(4)
C9 N1 C7 C8 0.3(5)
C9 N2 C8 C7 1.2(5)
C9 N2 C8 C10 -176.9(4)
C10 O2 C11 C12 174.8(4)
C11 O2 C10 O1 -0.4(6)
C11 O2 C10 C8 179.9(4)
Br2 C16 C17 C18 179.8(3)
N3 C20 C21 N4 1.0(5)
N3 C20 C21 C23 177.4(5)
N4 C21 C23 O3 -2.9(6)
N4 C21 C23 O4 176.5(4)
C14 C15 C16 Br2 -179.5(3)
C14 C15 C16 C17 -0.2(7)
C14 C19 C20 N3 -30.7(6)
C14 C19 C20 C21 146.5(5)
C15 C14 C19 C18 1.1(6)
C15 C14 C19 C20 -178.7(4)
C15 C16 C17 C18 0.5(7)
C16 C17 C18 C19 0.1(6)
C17 C18 C19 C14 -0.8(6)
C17 C18 C19 C20 178.9(4)
C18 C19 C20 N3 149.5(4)
C18 C19 C20 C21 -33.3(7)
C19 C14 C15 C16 -0.6(7)
C19 C20 C21 N4 -176.4(4)
C19 C20 C21 C23 0.1(9)
C20 N3 C22 N4 0.8(5)
C20 N3 C22 C26 -178.9(4)
C20 C21 C23 O3 -179.1(5)
C20 C21 C23 O4 0.3(7)
C21 N4 C22 N3 -0.2(5)
C21 N4 C22 C26 179.6(4)
C22 N3 C20 C19 176.7(4)
C22 N3 C20 C21 -1.1(5)
C22 N4 C21 C20 -0.5(5)
C22 N4 C21 C23 -177.8(4)
C23 O4 C24 C25 -175.2(4)
C24 O4 C23 O3 -3.3(6)
C24 O4 C23 C21 177.3(4)
